data_4300556
loop_
_publ_author_name
'Dikarev, Evgeny V.'
'Filatov, Alexander S.'
'Clerac, Rodolphe'
'Petrukhina, Marina A.'

_publ_section_title
;
Unligated Diruthenium(II,II) Tetra(trifluoroacetate): The First X-Ray 
Structural Study, Thermal Compressibility, Lewis Acidity and Magnetism
;
_journal_issue 2
_journal_name_full 'Inorganic Chemistry'
_journal_page_first 744
_journal_page_last 751
_journal_paper_doi 10.1021/ic051537m
_journal_volume 45
_journal_year 2006
_chemical_formula_moiety 'Ru2 (O2 C C F3)4'
_chemical_formula_sum 'C8 F12 O8 Ru2'
_chemical_formula_weight 654.22
_chemical_melting_point 'not measuerd'
_space_group_IT_number 2
_space_group_name_Hall '-P 1'
_space_group_name_H-M_alt 'P -1'
_symmetry_cell_setting triclinic
_symmetry_space_group_name_Hall '-P 1'
_symmetry_space_group_name_H-M 'P -1'
_cell_angle_alpha 80.6060(10)
_cell_angle_beta 85.3370(10)
_cell_angle_gamma 86.985(2)
_cell_formula_units_Z 1
_cell_length_a 5.2519(5)
_cell_length_b 8.6122(8)
_cell_length_c 9.3269(9)
_cell_measurement_temperature 243(2)
_cell_volume 414.49(7)
_diffrn_ambient_temperature 243(2)
_exptl_crystal_density_diffrn 2.621
_cod_database_code 4300556

loop_
_symmetry_equiv_pos_as_xyz
'x, y, z'
'-x, -y, -z'

loop_
_atom_site_label
_atom_site_type_symbol
_atom_site_fract_x
_atom_site_fract_y
_atom_site_fract_z
_atom_site_U_iso_or_equiv
_atom_site_adp_type
_atom_site_occupancy
_atom_site_symmetry_multiplicity
_atom_site_calc_flag
_atom_site_refinement_flags
_atom_site_disorder_assembly
_atom_site_disorder_group
Ru1 Ru 0.18233(5) 0.46436(3) 0.55580(3) 0.02722(13) Uani 1 1 d . . .
O1 O 0.3916(5) 0.5811(3) 0.3741(3) 0.0323(6) Uani 1 1 d . . .
O2 O 0.2162(5) 0.2642(3) 0.4614(3) 0.0361(6) Uani 1 1 d . . .
O4 O 0.1462(5) 0.6652(3) 0.6490(3) 0.0366(6) Uani 1 1 d . . .
O3 O -0.0291(5) 0.3504(4) 0.7328(3) 0.0352(6) Uani 1 1 d . . .
F5 F 0.2094(7) -0.0145(3) 0.3751(4) 0.0623(8) Uani 1 1 d . . .
F6 F -0.1394(8) 0.0490(4) 0.2768(4) 0.0775(10) Uani 1 1 d . . .
C2 C 0.0467(7) 0.2464(5) 0.3792(4) 0.0350(8) Uani 1 1 d . . .
C1 C 0.2660(7) 0.6452(4) 0.2688(4) 0.0322(8) Uani 1 1 d . . .
F4 F 0.2112(9) 0.1436(4) 0.1742(4) 0.0939(14) Uani 1 1 d . . .
C4 C 0.0831(10) 0.1031(6) 0.2996(5) 0.0486(11) Uani 1 1 d . . .
C3 C 0.4187(8) 0.7225(6) 0.1321(5) 0.0445(10) Uani 1 1 d D A 1
F1 F 0.2769(14) 0.7900(13) 0.0264(8) 0.0315(16) Uiso 0.33 1 d PD A 1
F2 F 0.5651(18) 0.8348(11) 0.1735(10) 0.0255(18) Uiso 0.33 1 d PD A 1
F3 F 0.579(3) 0.6151(12) 0.0807(16) 0.035(3) Uiso 0.33 1 d PD A 1
F1X F 0.2644(17) 0.8420(12) 0.0538(10) 0.050(3) Uiso 0.33 1 d PD A 2
F2X F 0.603(2) 0.8065(15) 0.1571(16) 0.065(5) Uiso 0.33 1 d PD A 2
F3X F 0.497(3) 0.6254(17) 0.0471(16) 0.108(7) Uiso 0.33 1 d PD A 2
F1Y F 0.2845(19) 0.7253(15) 0.0085(10) 0.061(3) Uiso 0.33 1 d PD A 3
F2Y F 0.514(3) 0.8540(13) 0.1305(17) 0.082(4) Uiso 0.33 1 d PD A 3
F3Y F 0.614(3) 0.6194(18) 0.0974(18) 0.070(7) Uiso 0.33 1 d PD A 3

loop_
_atom_site_aniso_label
_atom_site_aniso_U_11
_atom_site_aniso_U_22
_atom_site_aniso_U_33
_atom_site_aniso_U_23
_atom_site_aniso_U_13
_atom_site_aniso_U_12
Ru1 0.01469(17) 0.03087(19) 0.03578(19) -0.00284(12) -0.00492(11) -0.00088(11)
O1 0.0179(12) 0.0383(14) 0.0396(14) -0.0022(11) -0.0038(10) -0.0024(10)
O2 0.0275(14) 0.0314(13) 0.0497(17) -0.0082(12) -0.0042(12) 0.0028(11)
O4 0.0295(14) 0.0370(14) 0.0452(16) -0.0102(12) -0.0070(12) -0.0019(11)
O3 0.0203(13) 0.0458(16) 0.0378(14) 0.0009(12) -0.0059(10) -0.0012(11)
F5 0.075(2) 0.0421(15) 0.071(2) -0.0171(14) -0.0061(16) 0.0123(14)
F6 0.082(3) 0.061(2) 0.102(3) -0.0398(19) -0.027(2) -0.0071(18)
C2 0.032(2) 0.033(2) 0.039(2) -0.0037(16) 0.0022(15) -0.0042(15)
C1 0.0236(18) 0.0347(19) 0.037(2) -0.0030(16) -0.0016(14) -0.0037(15)
F4 0.147(4) 0.067(2) 0.061(2) -0.0156(17) 0.045(2) -0.001(2)
C4 0.060(3) 0.041(2) 0.046(2) -0.0115(19) 0.002(2) -0.001(2)
C3 0.031(2) 0.055(3) 0.044(2) 0.000(2) 0.0000(17) -0.0061(18)

loop_
_geom_bond_atom_site_label_1
_geom_bond_atom_site_label_2
_geom_bond_distance
_geom_bond_site_symmetry_2
_geom_bond_publ_flag
Ru1 O3 2.051(3) . y
Ru1 O4 2.053(3) . y
Ru1 O2 2.053(3) . y
Ru1 O1 2.085(3) . y
Ru1 Ru1 2.2627(5) 2_566 y
Ru1 O1 2.377(3) 2_666 y
O1 C1 1.262(5) . n
O1 Ru1 2.377(3) 2_666 n
O2 C2 1.252(5) . n
O4 C2 1.254(5) 2_566 n
O3 C1 1.244(4) 2_566 n
F5 C4 1.317(6) . n
F6 C4 1.326(6) . n
C2 O4 1.254(5) 2_566 n
C2 C4 1.537(6) . n
C1 O3 1.244(4) 2_566 n
C1 C3 1.525(5) . n
F4 C4 1.306(5) . n
C3 F1 1.323(8) . n
C3 F3 1.339(9) . n
C3 F2 1.388(8) . n
